data_4332189
loop_
_publ_author_name
'Macquart, Ren\'e B.'
'Gemmill, William R.'
'Davis, Matthew J.'
'Smith, Mark D.'
'zur Loye, Hans-Conrad'

_publ_section_title
;
 Single-Crystal Structure of the 2H-Related Perovskites (A3-xNax)NaBO6(A =
 La, Pr, Nd; B = Rh, Pt)
;
_journal_issue 11
_journal_name_full 'Inorganic Chemistry'
_journal_page_first 4391
_journal_page_last 4395
_journal_paper_doi 10.1021/ic060105o
_journal_volume 45
_journal_year 2006
_chemical_formula_moiety 'La2.47 Na1.53 O6 Rh'
_chemical_formula_sum 'La2.47 Na1.53 O6 Rh'
_chemical_formula_weight 576.81
_chemical_name_systematic
; 
 ? 
;
_space_group_IT_number 167
_symmetry_cell_setting trigonal
_symmetry_space_group_name_Hall '-R 3 2"c'
_symmetry_space_group_name_H-M 'R -3 c :H'
_atom_sites_solution_primary direct
_atom_sites_solution_secondary difmap
_audit_creation_method SHELXL-97
_cell_angle_alpha 90.00
_cell_angle_beta 90.00
_cell_angle_gamma 120.00
_cell_formula_units_Z 6
_cell_length_a 9.4770(2)
_cell_length_b 9.4770(2)
_cell_length_c 11.4901(4)
_cell_measurement_reflns_used 3131
_cell_measurement_temperature 294(1)
_cell_measurement_theta_max 35.208
_cell_measurement_theta_min 4.301
_cell_volume 893.71(4)
_computing_cell_refinement 'SAINT+ NT V6.22 (Bruker, 2001)'
_computing_data_collection 'SMART NT V5.628 (Bruker, 2001)'
_computing_data_reduction 'SAINT+ NT V6.22'
_computing_molecular_graphics 'SHELXTL V6.1 (Sheldrick, 2000)'
_computing_publication_material 'SHELXTL V6.1'
_computing_structure_refinement 'SHELXL-97 (Sheldrick, 1997)'
_computing_structure_solution 'SHELXS-97 (Sheldrick, 1990)'
_diffrn_ambient_temperature 294(1)
_diffrn_measured_fraction_theta_full 0.993
_diffrn_measured_fraction_theta_max 0.993
_diffrn_measurement_device_type 'Bruker SMART APEX CCD diffractometer'
_diffrn_measurement_method 'omega scans'
_diffrn_radiation_monochromator graphite
_diffrn_radiation_source 'fine-focus sealed tube'
_diffrn_radiation_type MoK\a
_diffrn_radiation_wavelength 0.71073
_diffrn_reflns_av_R_equivalents 0.0424
_diffrn_reflns_av_sigmaI/netI 0.0215
_diffrn_reflns_limit_h_max 15
_diffrn_reflns_limit_h_min -14
_diffrn_reflns_limit_k_max 13
_diffrn_reflns_limit_k_min -14
_diffrn_reflns_limit_l_max 18
_diffrn_reflns_limit_l_min -16
_diffrn_reflns_number 5640
_diffrn_reflns_theta_full 35.21
_diffrn_reflns_theta_max 35.21
_diffrn_reflns_theta_min 4.30
_exptl_absorpt_coefficient_mu 20.152
_exptl_absorpt_correction_T_max 1.0000
_exptl_absorpt_correction_T_min 0.6815
_exptl_absorpt_correction_type multi-scan
_exptl_absorpt_process_details 'SADABS (Bruker, 2001)'
_exptl_crystal_colour brown-green
_exptl_crystal_density_diffrn 6.430
_exptl_crystal_density_method 'not measured'
_exptl_crystal_description block
_exptl_crystal_F_000 1503
_exptl_crystal_size_max 0.05
_exptl_crystal_size_mid 0.04
_exptl_crystal_size_min 0.02
_refine_diff_density_max 2.168
_refine_diff_density_min -1.693
_refine_diff_density_rms 0.320
_refine_ls_extinction_method none
_refine_ls_goodness_of_fit_ref 1.162
_refine_ls_matrix_type full
_refine_ls_number_parameters 20
_refine_ls_number_reflns 452
_refine_ls_number_restraints 0
_refine_ls_restrained_S_all 1.162
_refine_ls_R_factor_all 0.0360
_refine_ls_R_factor_gt 0.0293
_refine_ls_shift/su_max 0.000
_refine_ls_shift/su_mean 0.000
_refine_ls_structure_factor_coef Fsqd
_refine_ls_weighting_details 'calc w=1/[\s^2^(Fo^2^)+(0.0102P)^2^+41.9191P] where P=(Fo^2^+2Fc^2^)/3'
_refine_ls_weighting_scheme calc
_refine_ls_wR_factor_gt 0.0533
_refine_ls_wR_factor_ref 0.0551
_reflns_number_gt 414
_reflns_number_total 452
_reflns_threshold_expression >2sigma(I)
_cod_data_source_file ic060105osup1.cif
_cod_data_source_block La2.47Na1.53RhO6
_cod_depositor_comments
;
The following automatic conversions were performed:

'_symmetry_cell_setting' value 'Trigonal' changed to 'trigonal'
according to /home/saulius/struct/CIF-dictionaries/cif_core.dic
dictionary named 'cif_core.dic' version 2.4.2 from 2011-04-26.

Automatic conversion script
Id: cif_fix_values 1891 2012-01-12 08:04:46Z andrius 
;
_cod_original_sg_symbol_H-M 'R -3 c'
_cod_database_code 4332189

loop_
_symmetry_equiv_pos_as_xyz
'x, y, z'
'-y, x-y, z'
'-x+y, -x, z'
'y, x, -z+1/2'
'x-y, -y, -z+1/2'
'-x, -x+y, -z+1/2'
'x+2/3, y+1/3, z+1/3'
'-y+2/3, x-y+1/3, z+1/3'
'-x+y+2/3, -x+1/3, z+1/3'
'y+2/3, x+1/3, -z+5/6'
'x-y+2/3, -y+1/3, -z+5/6'
'-x+2/3, -x+y+1/3, -z+5/6'
'x+1/3, y+2/3, z+2/3'
'-y+1/3, x-y+2/3, z+2/3'
'-x+y+1/3, -x+2/3, z+2/3'
'y+1/3, x+2/3, -z+7/6'
'x-y+1/3, -y+2/3, -z+7/6'
'-x+1/3, -x+y+2/3, -z+7/6'
'-x, -y, -z'
'y, -x+y, -z'
'x-y, x, -z'
'-y, -x, z-1/2'
'-x+y, y, z-1/2'
'x, x-y, z-1/2'
'-x+2/3, -y+1/3, -z+1/3'
'y+2/3, -x+y+1/3, -z+1/3'
'x-y+2/3, x+1/3, -z+1/3'
'-y+2/3, -x+1/3, z-1/6'
'-x+y+2/3, y+1/3, z-1/6'
'x+2/3, x-y+1/3, z-1/6'
'-x+1/3, -y+2/3, -z+2/3'
'y+1/3, -x+y+2/3, -z+2/3'
'x-y+1/3, x+2/3, -z+2/3'
'-y+1/3, -x+2/3, z+1/6'
'-x+y+1/3, y+2/3, z+1/6'
'x+1/3, x-y+2/3, z+1/6'

loop_
_atom_site_label
_atom_site_type_symbol
_atom_site_fract_x
_atom_site_fract_y
_atom_site_fract_z
_atom_site_U_iso_or_equiv
_atom_site_adp_type
_atom_site_occupancy
_atom_site_symmetry_multiplicity
_atom_site_calc_flag
_atom_site_refinement_flags
La1 La 0.0000 0.36396(5) 0.2500 0.01040(13) Uani 0.822(5) 2 d SP
Na1 Na 0.0000 0.36396(5) 0.2500 0.01040(13) Uani 0.178(5) 2 d SP
Rh1 Rh 0.0000 0.0000 0.0000 0.0062(2) Uani 1 6 d S
Na2 Na 0.0000 0.0000 0.2500 0.0125(9) Uani 1 6 d S
O1 O 0.1900(4) 0.0272(4) 0.1045(3) 0.0118(6) Uani 1 1 d .

loop_
_atom_site_aniso_label
_atom_site_aniso_U_11
_atom_site_aniso_U_22
_atom_site_aniso_U_33
_atom_site_aniso_U_23
_atom_site_aniso_U_13
_atom_site_aniso_U_12
La1 0.0102(2) 0.01151(17) 0.00903(18) -0.00015(7) -0.00029(14) 0.00512(10)
Na1 0.0102(2) 0.01151(17) 0.00903(18) -0.00015(7) -0.00029(14) 0.00512(10)
Rh1 0.0063(3) 0.0063(3) 0.0060(3) 0.000 0.000 0.00317(13)
Na2 0.0145(14) 0.0145(14) 0.0086(19) 0.000 0.000 0.0073(7)
O1 0.0106(15) 0.0150(16) 0.0118(13) -0.0006(12) -0.0008(12) 0.0078(13)

loop_
_atom_type_symbol
_atom_type_description
_atom_type_scat_dispersion_real
_atom_type_scat_dispersion_imag
_atom_type_scat_source
O O 0.0106 0.0060 'International Tables Vol C Tables 4.2.6.8 and 6.1.1.4'
Na Na 0.0362 0.0249 'International Tables Vol C Tables 4.2.6.8 and 6.1.1.4'
Rh Rh -1.1178 0.9187 'International Tables Vol C Tables 4.2.6.8 and 6.1.1.4'
La La -0.2871 2.4523 'International Tables Vol C Tables 4.2.6.8 and 6.1.1.4'

loop_
_geom_angle_atom_site_label_1
_geom_angle_atom_site_label_2
_geom_angle_atom_site_label_3
_geom_angle
_geom_angle_site_symmetry_1
_geom_angle_site_symmetry_3
O1 La1 O1 86.99(16) 2 4
O1 La1 O1 69.36(13) 2 18_554
O1 La1 O1 136.20(6) 4 18_554
O1 La1 O1 136.20(6) 2 7_455
O1 La1 O1 69.36(13) 4 7_455
O1 La1 O1 150.51(16) 18_554 7_455
O1 La1 O1 74.72(13) 2 26_455
O1 La1 O1 92.64(10) 4 26_455
O1 La1 O1 114.37(12) 18_554 26_455
O1 La1 O1 70.35(14) 7_455 26_455
O1 La1 O1 92.64(10) 2 34
O1 La1 O1 74.72(12) 4 34
O1 La1 O1 70.35(14) 18_554 34
O1 La1 O1 114.37(12) 7_455 34
O1 La1 O1 162.76(16) 26_455 34
O1 La1 O1 136.60(12) 2 35
O1 La1 O1 120.70(5) 4 35
O1 La1 O1 67.72(13) 18_554 35
O1 La1 O1 86.85(11) 7_455 35
O1 La1 O1 130.00(2) 26_455 35
O1 La1 O1 67.22(15) 34 35
O1 La1 O1 120.70(5) 2 27_455
O1 La1 O1 136.60(12) 4 27_455
O1 La1 O1 86.86(11) 18_554 27_455
O1 La1 O1 67.71(13) 7_455 27_455
O1 La1 O1 67.22(15) 26_455 27_455
O1 La1 O1 130.01(2) 34 27_455
O1 La1 O1 62.99(15) 35 27_455
O1 La1 Rh1 99.65(8) 2 16_554
O1 La1 Rh1 114.96(8) 4 16_554
O1 La1 Rh1 40.64(8) 18_554 16_554
O1 La1 Rh1 123.50(8) 7_455 16_554
O1 La1 Rh1 151.74(8) 26_455 16_554
O1 La1 Rh1 40.62(8) 34 16_554
O1 La1 Rh1 40.23(7) 35 16_554
O1 La1 Rh1 94.03(7) 27_455 16_554
O1 La1 Rh1 114.96(8) 2 7_455
O1 La1 Rh1 99.65(8) 4 7_455
O1 La1 Rh1 123.50(8) 18_554 7_455
O1 La1 Rh1 40.64(8) 7_455 7_455
O1 La1 Rh1 40.62(8) 26_455 7_455
O1 La1 Rh1 151.74(8) 34 7_455
O1 La1 Rh1 94.03(7) 35 7_455
O1 La1 Rh1 40.23(7) 27_455 7_455
Rh1 La1 Rh1 132.041(15) 16_554 7_455
O1 La1 Na2 43.50(8) 2 .
O1 La1 Na2 43.50(8) 4 .
O1 La1 Na2 104.75(8) 18_554 .
O1 La1 Na2 104.75(8) 7_455 .
O1 La1 Na2 81.38(8) 26_455 .
O1 La1 Na2 81.38(8) 34 .
O1 La1 Na2 148.50(7) 35 .
O1 La1 Na2 148.50(7) 27_455 .
Rh1 La1 Na2 113.979(8) 16_554 .
Rh1 La1 Na2 113.980(8) 7_455 .
O1 La1 La1 49.37(8) 2 27
O1 La1 La1 87.26(8) 4 27
O1 La1 La1 49.25(8) 18_554 27
O1 La1 La1 153.91(8) 7_455 27
O1 La1 La1 124.04(8) 26_455 27
O1 La1 La1 45.23(7) 34 27
O1 La1 La1 95.82(7) 35 27
O1 La1 La1 136.07(7) 27_455 27
Rh1 La1 La1 55.7 16_554 27
Rh1 La1 La1 162.904(8) 7_455 27
Na2 La1 La1 61.198(6) . 27
O1 Rh1 O1 180.0 . 19
O1 Rh1 O1 90.26(13) . 20
O1 Rh1 O1 89.74(13) 19 20
O1 Rh1 O1 89.74(13) . 2
O1 Rh1 O1 90.26(13) 19 2
O1 Rh1 O1 180.0(2) 20 2
O1 Rh1 O1 90.26(13) . 21
O1 Rh1 O1 89.74(13) 19 21
O1 Rh1 O1 89.74(13) 20 21
O1 Rh1 O1 90.26(13) 2 21
O1 Rh1 O1 89.74(13) . 3
O1 Rh1 O1 90.26(13) 19 3
O1 Rh1 O1 90.26(13) 20 3
O1 Rh1 O1 89.74(13) 2 3
O1 Rh1 O1 180.0(2) 21 3
O1 Rh1 Na2 54.55(9) . .
O1 Rh1 Na2 125.45(9) 19 .
O1 Rh1 Na2 125.45(9) 20 .
O1 Rh1 Na2 54.55(9) 2 .
O1 Rh1 Na2 125.45(9) 21 .
O1 Rh1 Na2 54.55(9) 3 .
O1 Rh1 Na2 125.45(9) . 19
O1 Rh1 Na2 54.55(9) 19 19
O1 Rh1 Na2 54.55(9) 20 19
O1 Rh1 Na2 125.45(9) 2 19
O1 Rh1 Na2 54.55(9) 21 19
O1 Rh1 Na2 125.45(9) 3 19
Na2 Rh1 Na2 180.0 . 19
O1 Rh1 La1 121.97(10) . 14_554
O1 Rh1 La1 58.03(10) 19 14_554
O1 Rh1 La1 126.91(9) 20 14_554
O1 Rh1 La1 53.09(9) 2 14_554
O1 Rh1 La1 53.39(10) 21 14_554
O1 Rh1 La1 126.61(10) 3 14_554
Na2 Rh1 La1 107.569(1) . 14_554
Na2 Rh1 La1 72.431(1) 19 14_554
O1 Rh1 La1 58.03(10) . 26_445
O1 Rh1 La1 121.97(10) 19 26_445
O1 Rh1 La1 53.09(9) 20 26_445
O1 Rh1 La1 126.91(9) 2 26_445
O1 Rh1 La1 126.61(10) 21 26_445
O1 Rh1 La1 53.39(10) 3 26_445
Na2 Rh1 La1 72.431(1) . 26_445
Na2 Rh1 La1 107.569(1) 19 26_445
La1 Rh1 La1 180.000(14) 14_554 26_445
O1 Rh1 Na1 58.03(10) . 26_445
O1 Rh1 Na1 121.97(10) 19 26_445
O1 Rh1 Na1 53.09(9) 20 26_445
O1 Rh1 Na1 126.91(9) 2 26_445
O1 Rh1 Na1 126.61(10) 21 26_445
O1 Rh1 Na1 53.39(10) 3 26_445
Na2 Rh1 Na1 72.431(1) . 26_445
Na2 Rh1 Na1 107.569(1) 19 26_445
La1 Rh1 Na1 180.000(14) 14_554 26_445
La1 Rh1 Na1 0.000(9) 26_445 26_445
O1 Rh1 Na1 121.97(10) . 14_554
O1 Rh1 Na1 58.03(10) 19 14_554
O1 Rh1 Na1 126.91(9) 20 14_554
O1 Rh1 Na1 53.09(9) 2 14_554
O1 Rh1 Na1 53.39(10) 21 14_554
O1 Rh1 Na1 126.61(10) 3 14_554
Na2 Rh1 Na1 107.569(1) . 14_554
Na2 Rh1 Na1 72.431(1) 19 14_554
La1 Rh1 Na1 0.00(2) 14_554 14_554
La1 Rh1 Na1 180.000(9) 26_445 14_554
Na1 Rh1 Na1 180.000(9) 26_445 14_554
O1 Na2 O1 148.62(17) 3 4
O1 Na2 O1 128.61(17) 3 5
O1 Na2 O1 75.92(12) 4 5
O1 Na2 O1 90.50(16) 3 6
O1 Na2 O1 75.92(12) 4 6
O1 Na2 O1 75.92(12) 5 6
O1 Na2 O1 75.92(12) 3 2
O1 Na2 O1 90.50(16) 4 2
O1 Na2 O1 148.62(17) 5 2
O1 Na2 O1 128.61(17) 6 2
O1 Na2 O1 75.92(12) 3 .
O1 Na2 O1 128.61(17) 4 .
O1 Na2 O1 90.50(16) 5 .
O1 Na2 O1 148.62(17) 6 .
O1 Na2 O1 75.92(12) 2 .
O1 Na2 Rh1 45.26(8) 3 .
O1 Na2 Rh1 134.74(8) 4 .
O1 Na2 Rh1 134.74(8) 5 .
O1 Na2 Rh1 134.74(8) 6 .
O1 Na2 Rh1 45.26(8) 2 .
O1 Na2 Rh1 45.26(8) . .
O1 Na2 Rh1 134.74(8) 3 4
O1 Na2 Rh1 45.26(8) 4 4
O1 Na2 Rh1 45.26(8) 5 4
O1 Na2 Rh1 45.26(8) 6 4
O1 Na2 Rh1 134.74(8) 2 4
O1 Na2 Rh1 134.74(8) . 4
Rh1 Na2 Rh1 180.0 . 4
O1 Na2 La1 115.69(8) 3 .
O1 Na2 La1 45.25(8) 4 .
O1 Na2 La1 115.69(8) 5 .
O1 Na2 La1 105.69(8) 6 .
O1 Na2 La1 45.25(8) 2 .
O1 Na2 La1 105.69(8) . .
Rh1 Na2 La1 90.0 . .
Rh1 Na2 La1 90.0 4 .
O1 Na2 La1 45.25(8) 3 2
O1 Na2 La1 115.69(8) 4 2
O1 Na2 La1 105.69(8) 5 2
O1 Na2 La1 45.25(8) 6 2
O1 Na2 La1 105.69(8) 2 2
O1 Na2 La1 115.69(8) . 2
Rh1 Na2 La1 90.0 . 2
Rh1 Na2 La1 90.0 4 2
La1 Na2 La1 120.0 . 2
O1 Na2 Na1 45.25(8) 3 2
O1 Na2 Na1 115.69(8) 4 2
O1 Na2 Na1 105.69(8) 5 2
O1 Na2 Na1 45.25(8) 6 2
O1 Na2 Na1 105.69(8) 2 2
O1 Na2 Na1 115.69(8) . 2
Rh1 Na2 Na1 90.0 . 2
Rh1 Na2 Na1 90.0 4 2
La1 Na2 Na1 120.0 . 2
La1 Na2 Na1 0.000(14) 2 2
Rh1 O1 Na2 80.19(12) . .
Rh1 O1 Na1 166.30(18) . 3
Na2 O1 Na1 91.25(11) . 3
Rh1 O1 La1 166.30(18) . 3
Na2 O1 La1 91.25(11) . 3
Na1 O1 La1 0.0 3 3
Rh1 O1 La1 86.27(11) . 13_544
Na2 O1 La1 166.05(16) . 13_544
Na1 O1 La1 101.38(12) 3 13_544
La1 O1 La1 101.38(12) 3 13_544
Rh1 O1 Na1 86.27(11) . 13_544
Na2 O1 Na1 166.05(16) . 13_544
Na1 O1 Na1 101.38(12) 3 13_544
La1 O1 Na1 101.38(12) 3 13_544
La1 O1 Na1 0.00(2) 13_544 13_544
Rh1 O1 Na1 85.98(12) . 27
Na2 O1 Na1 93.11(12) . 27
Na1 O1 Na1 105.28(12) 3 27
La1 O1 Na1 105.28(12) 3 27
La1 O1 Na1 89.28(11) 13_544 27
Na1 O1 Na1 89.28(11) 13_544 27
Rh1 O1 La1 85.98(12) . 27
Na2 O1 La1 93.11(12) . 27
Na1 O1 La1 105.28(12) 3 27
La1 O1 La1 105.28(12) 3 27
La1 O1 La1 89.28(11) 13_544 27
Na1 O1 La1 89.28(11) 13_544 27
Na1 O1 La1 0.00(2) 27 27
Rh1 O1 Na1 81.73(11) . 26_445
Na2 O1 Na1 89.02(11) . 26_445
Na1 O1 Na1 87.49(11) 3 26_445
La1 O1 Na1 87.49(11) 3 26_445
La1 O1 Na1 85.68(10) 13_544 26_445
Na1 O1 Na1 85.68(10) 13_544 26_445
Na1 O1 Na1 166.99(14) 27 26_445
La1 O1 Na1 166.99(14) 27 26_445
Rh1 O1 La1 81.73(11) . 26_445
Na2 O1 La1 89.02(11) . 26_445
Na1 O1 La1 87.49(11) 3 26_445
La1 O1 La1 87.49(11) 3 26_445
La1 O1 La1 85.68(10) 13_544 26_445
Na1 O1 La1 85.68(10) 13_544 26_445
Na1 O1 La1 166.99(14) 27 26_445
La1 O1 La1 166.99(14) 27 26_445
Na1 O1 La1 0.000(10) 26_445 26_445

loop_
_geom_bond_atom_site_label_1
_geom_bond_atom_site_label_2
_geom_bond_distance
_geom_bond_site_symmetry_2
La1 O1 2.450(3) 2
La1 O1 2.450(3) 4
La1 O1 2.542(3) 18_554
La1 O1 2.542(3) 7_455
La1 O1 2.553(4) 26_455
La1 O1 2.553(3) 34
La1 O1 2.719(4) 35
La1 O1 2.719(4) 27_455
La1 Rh1 3.1723(2) 16_554
La1 Rh1 3.1723(2) 7_455
La1 Na2 3.4492(5) .
La1 La1 3.57960(18) 27
Rh1 O1 2.071(3) .
Rh1 O1 2.071(3) 19
Rh1 O1 2.071(3) 20
Rh1 O1 2.071(3) 2
Rh1 O1 2.071(3) 21
Rh1 O1 2.071(3) 3
Rh1 Na2 2.8725 .
Rh1 Na2 2.8725 19
Rh1 La1 3.1723(2) 14_554
Rh1 La1 3.1723(2) 26_445
Rh1 Na1 3.1723(2) 26_445
Rh1 Na1 3.1723(2) 14_554
Na2 O1 2.375(3) 3
Na2 O1 2.375(3) 4
Na2 O1 2.375(3) 5
Na2 O1 2.375(3) 6
Na2 O1 2.375(3) 2
Na2 O1 2.375(3) .
Na2 Rh1 2.8725 4
Na2 La1 3.4493(5) 2
Na2 Na1 3.4493(5) 2
O1 Na1 2.450(3) 3
O1 La1 2.450(3) 3
O1 La1 2.542(3) 13_544
O1 Na1 2.542(3) 13_544
O1 Na1 2.553(3) 27
O1 La1 2.553(3) 27
O1 Na1 2.719(4) 26_445
O1 La1 2.719(4) 26_445
